data_4027823
loop_
_publ_author_name
'Tremel, W.'
'Loeken, S.'

_publ_section_title
;
 K2 Au P S4, Tl2 Au P S4, K2 Au As S4 and K Au5 P2 S8: syntheses,
 structures, and properties of quaternary gold thiophosphate and
 thioarsenate compounds
;
_journal_name_full 'European Journal of Inorganic Chemistry'
_journal_page_first 283
_journal_page_last 289
_journal_paper_doi 10.1002/(SICI)1099-0682(199802)1998:2<283::AID-EJIC283>3.0.CO;2-L
_journal_volume 1998
_journal_year 1998
_chemical_formula_sum 'Au P S4 Tl2'
_chemical_name_systematic 'Tl2 Au (P S4)'
_space_group_IT_number 11
_symmetry_space_group_name_Hall '-P 2yb'
_symmetry_space_group_name_H-M 'P 1 21/m 1'
_cell_angle_alpha 90
_cell_angle_beta 93.84
_cell_angle_gamma 90
_cell_formula_units_Z 2
_cell_length_a 6.459
_cell_length_b 6.669
_cell_length_c 9.193
_cell_volume 395.100
_citation_journal_id_ASTM EJICFO
_cod_data_source_file gold_331.cif
_cod_data_source_block Au1P1S4Tl2
_cod_original_cell_volume 395.1001
_cod_original_formula_sum 'Au1 P1 S4 Tl2'
_cod_database_code 4027823

loop_
_symmetry_equiv_pos_as_xyz
x,y,z
-x,y+1/2,-z
-x,-y,-z
x,-y-1/2,z

loop_
_atom_site_label
_atom_site_type_symbol
_atom_site_fract_x
_atom_site_fract_y
_atom_site_fract_z
_atom_site_occupancy
_atom_site_U_iso_or_equiv
S1 S-2 0.8824 0.4914 0.2306 1 0.0
Tl2 Tl+1 0.4242 0.25 0.15382 1 0.0
S3 S-2 0.302 0.25 0.5111 1 0.0
Au1 Au+1 0 0.5 0 1 0.0
P1 P+5 0.2843 0.25 0.7296 1 0.0
Tl1 Tl+1 0.7896 0.25 0.54139 1 0.0
S2 S-2 0.5623 0.25 0.8456 1 0.0
